data_4135426
loop_
_publ_author_name
'Wang, Qiang'
'Zhang, Wen-Wen'
'Zheng, Chao'
'Gu, Qing'
'You, Shu-Li'

_publ_section_title
;
 Enantioselective Synthesis of Azoniahelicenes by Rh-Catalyzed C--H
 Annulation with Alkynes
;
_journal_name_full 'Journal of the American Chemical Society'
_journal_paper_doi 10.1021/jacs.0c11735
_journal_year 2020
_chemical_absolute_configuration rmad
_chemical_formula_moiety 'C36 H23 N O'
_chemical_formula_sum 'C36 H23 N O'
_chemical_formula_weight 485.55
_space_group_crystal_system orthorhombic
_space_group_IT_number 19
_space_group_name_Hall 'P 2ac 2ab'
_space_group_name_H-M_alt 'P 21 21 21'
_atom_sites_solution_hydrogens geom
_atom_sites_solution_primary dual
_audit_creation_date 2020-09-21
_audit_creation_method
;
Olex2 1.2
(compiled 2018.05.29 svn.r3508 for OlexSys, GUI svn.r5506)
;
_cell_angle_alpha 90
_cell_angle_beta 90
_cell_angle_gamma 90
_cell_formula_units_Z 4
_cell_length_a 7.6626(3)
_cell_length_b 15.2264(5)
_cell_length_c 21.4966(7)
_cell_measurement_reflns_used 9962
_cell_measurement_temperature 173(2)
_cell_measurement_theta_max 54.965
_cell_measurement_theta_min 3.095
_cell_volume 2508.09(15)
_computing_cell_refinement 'SAINT v8.37A (Bruker, 2015)'
_computing_data_reduction 'SAINT v8.37A (Bruker, 2015)'
_computing_molecular_graphics 'Olex2 (Dolomanov et al., 2009)'
_computing_publication_material 'Olex2 (Dolomanov et al., 2009)'
_computing_structure_refinement 'ShelXL (Sheldrick, 2015)'
_computing_structure_solution 'ShelXT (Sheldrick, 2015)'
_diffrn_ambient_temperature 172.99
_diffrn_measured_fraction_theta_full 0.997
_diffrn_measured_fraction_theta_max 0.996
_diffrn_measurement_device_type 'Bruker APEX-II CCD'
_diffrn_measurement_method '\f and \w scans'
_diffrn_radiation_type GaK\a
_diffrn_radiation_wavelength 1.34139
_diffrn_reflns_av_R_equivalents 0.0342
_diffrn_reflns_av_unetI/netI 0.0262
_diffrn_reflns_Laue_measured_fraction_full 0.997
_diffrn_reflns_Laue_measured_fraction_max 0.996
_diffrn_reflns_limit_h_max 9
_diffrn_reflns_limit_h_min -7
_diffrn_reflns_limit_k_max 18
_diffrn_reflns_limit_k_min -18
_diffrn_reflns_limit_l_max 26
_diffrn_reflns_limit_l_min -26
_diffrn_reflns_number 20638
_diffrn_reflns_point_group_measured_fraction_full 0.990
_diffrn_reflns_point_group_measured_fraction_max 0.987
_diffrn_reflns_theta_full 53.594
_diffrn_reflns_theta_max 54.965
_diffrn_reflns_theta_min 3.094
_diffrn_standards_number 0
_exptl_absorpt_coefficient_mu 0.382
_exptl_absorpt_correction_T_max 0.7508
_exptl_absorpt_correction_T_min 0.6573
_exptl_absorpt_correction_type multi-scan
_exptl_absorpt_process_details
'SADABS-2016/2 (Bruker,2016/2) was used for absorption correction. wR2(int) was 0.1496 before and 0.0814 after correction. The Ratio of minimum to maximum transmission is 0.8755. The \l/2 correction factor is Not present.'
_exptl_crystal_colour colourless
_exptl_crystal_density_diffrn 1.286
_exptl_crystal_description block
_exptl_crystal_F_000 1016
_exptl_crystal_size_max 0.06
_exptl_crystal_size_mid 0.05
_exptl_crystal_size_min 0.05
_refine_diff_density_max 0.208
_refine_diff_density_min -0.216
_refine_diff_density_rms 0.048
_refine_ls_abs_structure_details
;
 Flack x determined using 1796 quotients [(I+)-(I-)]/[(I+)+(I-)]
 (Parsons, Flack and Wagner, Acta Cryst. B69 (2013) 249-259).
;
_refine_ls_abs_structure_Flack 0.28(16)
_refine_ls_extinction_method none
_refine_ls_goodness_of_fit_ref 1.130
_refine_ls_hydrogen_treatment constr
_refine_ls_matrix_type full
_refine_ls_number_parameters 343
_refine_ls_number_reflns 4740
_refine_ls_number_restraints 0
_refine_ls_restrained_S_all 1.130
_refine_ls_R_factor_all 0.0432
_refine_ls_R_factor_gt 0.0394
_refine_ls_shift/su_max 0.001
_refine_ls_shift/su_mean 0.000
_refine_ls_structure_factor_coef Fsqd
_refine_ls_weighting_details 'w=1/[\s^2^(Fo^2^)+(0.0448P)^2^+0.5481P] where P=(Fo^2^+2Fc^2^)/3'
_refine_ls_weighting_scheme calc
_refine_ls_wR_factor_gt 0.0947
_refine_ls_wR_factor_ref 0.0981
_reflns_Friedel_coverage 0.734
_reflns_Friedel_fraction_full 0.982
_reflns_Friedel_fraction_max 0.976
_reflns_number_gt 4471
_reflns_number_total 4740
_reflns_threshold_expression 'I > 2\s(I)'
_cod_data_source_file ja0c11735_si_003.cif
_cod_data_source_block mj20544_0m
_cod_database_code 4135426
_shelx_shelxl_version_number 2016/6
_shelx_space_group_comment
;
The symmetry employed for this shelxl refinement is uniquely defined
by the following loop, which should always be used as a source of
symmetry information in preference to the above space-group names.
They are only intended as comments.
;
_shelx_estimated_absorpt_t_max 0.981
_shelx_estimated_absorpt_t_min 0.977
_olex2_refinement_description
;
1. Fixed Uiso
 At 1.2 times of:
  All C(H) groups
2.a Aromatic/amide H refined with riding coordinates:
 C1(H1), C3(H3), C4(H4), C6(H6), C7(H7), C8(H8), C9(H9), C15(H15), C16(H16),
 C17(H17), C18(H18), C20(H20), C21(H21), C26(H26), C27(H27), C28(H28), C29(H29),
  C30(H30), C32(H32), C33(H33), C34(H34), C35(H35), C36(H36)
;
_olex2_submission_special_instructions 'No special instructions were received'

loop_
_space_group_symop_operation_xyz
'x, y, z'
'-x+1/2, -y, z+1/2'
'-x, y+1/2, -z+1/2'
'x+1/2, -y+1/2, -z'

loop_
_atom_site_label
_atom_site_type_symbol
_atom_site_fract_x
_atom_site_fract_y
_atom_site_fract_z
_atom_site_U_iso_or_equiv
_atom_site_adp_type
_atom_site_occupancy
_atom_site_site_symmetry_order
_atom_site_calc_flag
_atom_site_refinement_flags_posn
_atom_site_refinement_flags_adp
_atom_site_refinement_flags_occupancy
_atom_site_disorder_assembly
_atom_site_disorder_group
O1 O 0.6017(4) 0.96960(12) 0.42763(9) 0.0691(8) Uani 1 1 d . . . . .
N1 N 0.8347(3) 0.78670(12) 0.31720(8) 0.0280(4) Uani 1 1 d . . . . .
C1 C 0.6041(4) 0.90197(16) 0.39853(12) 0.0399(6) Uani 1 1 d . . . . .
H1 H 0.607428 0.905261 0.354413 0.048 Uiso 1 1 calc R . . . .
C2 C 0.6020(3) 0.81444(16) 0.42776(10) 0.0302(5) Uani 1 1 d . . . . .
C3 C 0.5611(4) 0.80896(17) 0.49190(11) 0.0352(5) Uani 1 1 d . . . . .
H3 H 0.532843 0.860935 0.514179 0.042 Uiso 1 1 calc R . . . .
C4 C 0.5616(4) 0.73093(17) 0.52191(10) 0.0376(6) Uani 1 1 d . . . . .
H4 H 0.530673 0.728374 0.564668 0.045 Uiso 1 1 calc R . . . .
C5 C 0.6082(3) 0.65269(16) 0.48988(10) 0.0332(5) Uani 1 1 d . . . . .
C6 C 0.6195(4) 0.57097(18) 0.52081(12) 0.0476(7) Uani 1 1 d . . . . .
H6 H 0.590203 0.567549 0.563685 0.057 Uiso 1 1 calc R . . . .
C7 C 0.6715(5) 0.49722(19) 0.49043(13) 0.0525(8) Uani 1 1 d . . . . .
H7 H 0.681136 0.443304 0.512403 0.063 Uiso 1 1 calc R . . . .
C8 C 0.7111(4) 0.50040(18) 0.42645(12) 0.0443(7) Uani 1 1 d . . . . .
H8 H 0.747568 0.448739 0.405347 0.053 Uiso 1 1 calc R . . . .
C9 C 0.6971(3) 0.57777(16) 0.39488(11) 0.0342(5) Uani 1 1 d . . . . .
H9 H 0.721021 0.578889 0.351529 0.041 Uiso 1 1 calc R . . . .
C10 C 0.6476(3) 0.65642(15) 0.42519(10) 0.0278(5) Uani 1 1 d . . . . .
C11 C 0.6388(3) 0.73880(15) 0.39401(10) 0.0272(5) Uani 1 1 d . . . . .
C12 C 0.6836(3) 0.74594(14) 0.32602(9) 0.0264(5) Uani 1 1 d . . . . .
C13 C 0.5793(3) 0.71355(14) 0.27617(10) 0.0264(5) Uani 1 1 d . . . . .
C14 C 0.4084(3) 0.67147(14) 0.28258(10) 0.0266(5) Uani 1 1 d . . . . .
C15 C 0.3095(3) 0.66723(16) 0.33800(10) 0.0317(5) Uani 1 1 d . . . . .
H15 H 0.352383 0.695336 0.374371 0.038 Uiso 1 1 calc R . . . .
C16 C 0.1534(3) 0.62364(18) 0.34058(11) 0.0366(6) Uani 1 1 d . . . . .
H16 H 0.090748 0.621972 0.378690 0.044 Uiso 1 1 calc R . . . .
C17 C 0.0848(3) 0.58175(17) 0.28857(12) 0.0380(6) Uani 1 1 d . . . . .
H17 H -0.020706 0.549197 0.291373 0.046 Uiso 1 1 calc R . . . .
C18 C 0.1721(3) 0.58835(16) 0.23337(11) 0.0349(5) Uani 1 1 d . . . . .
H18 H 0.124162 0.561791 0.197210 0.042 Uiso 1 1 calc R . . . .
C19 C 0.3309(3) 0.63350(15) 0.22901(10) 0.0285(5) Uani 1 1 d . . . . .
C20 C 0.4118(3) 0.64333(15) 0.16964(10) 0.0328(5) Uani 1 1 d . . . . .
H20 H 0.359450 0.616912 0.134220 0.039 Uiso 1 1 calc R . . . .
C21 C 0.5602(3) 0.68906(16) 0.16273(10) 0.0329(5) Uani 1 1 d . . . . .
H21 H 0.606097 0.698071 0.122184 0.039 Uiso 1 1 calc R . . . .
C22 C 0.6509(3) 0.72469(14) 0.21555(10) 0.0272(5) Uani 1 1 d . . . . .
C23 C 0.8085(3) 0.77184(14) 0.20682(10) 0.0277(5) Uani 1 1 d . . . . .
C24 C 0.8973(3) 0.80144(14) 0.25891(10) 0.0265(5) Uani 1 1 d . . . . .
C25 C 1.0626(3) 0.85242(14) 0.25784(10) 0.0286(5) Uani 1 1 d . . . . .
C26 C 1.1909(3) 0.84237(16) 0.21254(11) 0.0336(5) Uani 1 1 d . . . . .
H26 H 1.174525 0.800958 0.180003 0.040 Uiso 1 1 calc R . . . .
C27 C 1.3419(3) 0.89202(18) 0.21438(12) 0.0405(6) Uani 1 1 d . . . . .
H27 H 1.428791 0.883880 0.183387 0.049 Uiso 1 1 calc R . . . .
C28 C 1.3677(4) 0.95327(18) 0.26078(13) 0.0445(7) Uani 1 1 d . . . . .
H28 H 1.470585 0.988066 0.261353 0.053 Uiso 1 1 calc R . . . .
C29 C 1.2421(4) 0.96350(19) 0.30650(13) 0.0440(7) Uani 1 1 d . . . . .
H29 H 1.258896 1.005326 0.338737 0.053 Uiso 1 1 calc R . . . .
C30 C 1.0924(4) 0.91307(16) 0.30535(11) 0.0356(5) Uani 1 1 d . . . . .
H30 H 1.008189 0.919763 0.337444 0.043 Uiso 1 1 calc R . . . .
C31 C 0.8620(3) 0.79425(16) 0.14172(10) 0.0318(5) Uani 1 1 d . . . . .
C32 C 0.9433(4) 0.7340(2) 0.10288(12) 0.0440(6) Uani 1 1 d . . . . .
H32 H 0.968783 0.676615 0.117596 0.053 Uiso 1 1 calc R . . . .
C33 C 0.9875(4) 0.7578(3) 0.04217(12) 0.0572(9) Uani 1 1 d . . . . .
H33 H 1.045510 0.716929 0.015988 0.069 Uiso 1 1 calc R . . . .
C34 C 0.9475(5) 0.8403(2) 0.02002(13) 0.0597(9) Uani 1 1 d . . . . .
H34 H 0.976949 0.855860 -0.021462 0.072 Uiso 1 1 calc R . . . .
C35 C 0.8652(4) 0.8999(2) 0.05786(13) 0.0552(8) Uani 1 1 d . . . . .
H35 H 0.837372 0.956686 0.042482 0.066 Uiso 1 1 calc R . . . .
C36 C 0.8227(4) 0.87738(18) 0.11856(11) 0.0397(6) Uani 1 1 d . . . . .
H36 H 0.766167 0.919063 0.144557 0.048 Uiso 1 1 calc R . . . .

loop_
_atom_site_aniso_label
_atom_site_aniso_U_11
_atom_site_aniso_U_22
_atom_site_aniso_U_33
_atom_site_aniso_U_23
_atom_site_aniso_U_13
_atom_site_aniso_U_12
O1 0.131(2) 0.0360(10) 0.0406(11) -0.0044(8) -0.0036(13) 0.0044(13)
N1 0.0310(10) 0.0329(10) 0.0200(9) -0.0002(7) -0.0006(8) 0.0009(8)
C1 0.0528(17) 0.0384(14) 0.0286(12) -0.0007(10) -0.0024(12) 0.0049(12)
C2 0.0311(12) 0.0367(12) 0.0227(11) -0.0027(9) -0.0022(9) 0.0008(10)
C3 0.0413(14) 0.0402(13) 0.0241(11) -0.0054(10) -0.0002(10) 0.0053(11)
C4 0.0422(15) 0.0505(15) 0.0200(11) -0.0007(10) 0.0031(10) 0.0026(12)
C5 0.0346(13) 0.0436(13) 0.0214(10) 0.0021(10) 0.0024(10) 0.0014(11)
C6 0.066(2) 0.0505(16) 0.0262(12) 0.0073(11) 0.0066(13) 0.0007(15)
C7 0.079(2) 0.0402(14) 0.0384(15) 0.0113(12) 0.0039(16) 0.0039(15)
C8 0.0604(19) 0.0388(13) 0.0336(14) -0.0005(11) 0.0004(13) 0.0071(14)
C9 0.0381(14) 0.0395(13) 0.0249(11) 0.0005(10) 0.0009(10) 0.0020(11)
C10 0.0255(12) 0.0379(12) 0.0199(10) -0.0002(9) -0.0006(9) -0.0015(10)
C11 0.0248(11) 0.0372(12) 0.0195(10) -0.0007(9) -0.0033(9) -0.0012(10)
C12 0.0283(11) 0.0303(11) 0.0205(10) 0.0003(9) -0.0004(9) 0.0020(10)
C13 0.0299(12) 0.0288(11) 0.0204(10) -0.0001(8) 0.0009(9) 0.0005(9)
C14 0.0277(11) 0.0294(11) 0.0227(10) 0.0006(8) -0.0008(9) 0.0012(9)
C15 0.0311(12) 0.0412(13) 0.0229(11) -0.0029(9) -0.0001(10) -0.0009(11)
C16 0.0328(13) 0.0491(14) 0.0279(12) 0.0000(10) 0.0036(10) -0.0031(12)
C17 0.0319(13) 0.0459(14) 0.0361(13) -0.0016(11) 0.0009(11) -0.0061(11)
C18 0.0351(13) 0.0388(12) 0.0309(12) -0.0043(10) -0.0039(11) -0.0042(11)
C19 0.0305(12) 0.0317(11) 0.0234(11) 0.0004(9) -0.0031(10) 0.0006(10)
C20 0.0396(14) 0.0371(12) 0.0218(11) -0.0054(9) -0.0047(10) -0.0037(11)
C21 0.0387(13) 0.0401(13) 0.0197(10) -0.0002(9) -0.0002(10) -0.0032(11)
C22 0.0318(12) 0.0302(11) 0.0197(10) -0.0007(8) -0.0006(9) 0.0006(9)
C23 0.0319(12) 0.0315(11) 0.0196(10) 0.0011(9) 0.0019(9) 0.0021(10)
C24 0.0281(11) 0.0299(10) 0.0216(10) 0.0022(9) -0.0003(9) 0.0027(9)
C25 0.0296(12) 0.0305(11) 0.0257(11) 0.0070(9) -0.0036(10) 0.0012(10)
C26 0.0307(12) 0.0383(12) 0.0319(12) 0.0065(10) -0.0006(10) 0.0004(11)
C27 0.0302(13) 0.0503(15) 0.0411(14) 0.0149(12) -0.0018(11) -0.0008(12)
C28 0.0348(14) 0.0478(15) 0.0511(16) 0.0176(13) -0.0139(12) -0.0101(12)
C29 0.0446(16) 0.0491(16) 0.0382(14) 0.0023(12) -0.0108(13) -0.0078(12)
C30 0.0358(13) 0.0419(13) 0.0291(12) 0.0033(10) -0.0072(11) -0.0032(11)
C31 0.0299(12) 0.0445(13) 0.0210(11) 0.0001(9) 0.0002(9) -0.0052(11)
C32 0.0461(16) 0.0551(16) 0.0308(12) -0.0043(12) 0.0058(12) -0.0020(14)
C33 0.0533(19) 0.087(2) 0.0315(14) -0.0145(16) 0.0116(13) -0.0095(17)
C34 0.067(2) 0.085(2) 0.0262(14) 0.0090(15) 0.0055(14) -0.0255(19)
C35 0.067(2) 0.0653(19) 0.0331(14) 0.0159(14) -0.0037(14) -0.0164(17)
C36 0.0469(16) 0.0449(14) 0.0273(12) 0.0060(10) -0.0007(11) -0.0065(13)

loop_
_atom_type_symbol
_atom_type_description
_atom_type_scat_dispersion_real
_atom_type_scat_dispersion_imag
_atom_type_scat_source
C C 0.0148 0.0070 'International Tables Vol C Tables 4.2.6.8 and 6.1.1.4'
H H 0.0000 0.0000 'International Tables Vol C Tables 4.2.6.8 and 6.1.1.4'
N N 0.0241 0.0134 'International Tables Vol C Tables 4.2.6.8 and 6.1.1.4'
O O 0.0412 0.0250 'International Tables Vol C Tables 4.2.6.8 and 6.1.1.4'

loop_
_geom_angle_atom_site_label_1
_geom_angle_atom_site_label_2
_geom_angle_atom_site_label_3
_geom_angle
_geom_angle_site_symmetry_1
_geom_angle_site_symmetry_3
_geom_angle_publ_flag
C12 N1 C24 121.08(18) . . ?
O1 C1 H1 118.3 . . ?
O1 C1 C2 123.5(2) . . ?
C2 C1 H1 118.3 . . ?
C3 C2 C1 118.1(2) . . ?
C11 C2 C1 121.6(2) . . ?
C11 C2 C3 120.3(2) . . ?
C2 C3 H3 119.5 . . ?
C4 C3 C2 121.0(2) . . ?
C4 C3 H3 119.5 . . ?
C3 C4 H4 119.8 . . ?
C3 C4 C5 120.4(2) . . ?
C5 C4 H4 119.8 . . ?
C4 C5 C10 119.5(2) . . ?
C6 C5 C4 121.7(2) . . ?
C6 C5 C10 118.8(2) . . ?
C5 C6 H6 119.4 . . ?
C7 C6 C5 121.3(2) . . ?
C7 C6 H6 119.4 . . ?
C6 C7 H7 119.9 . . ?
C6 C7 C8 120.3(3) . . ?
C8 C7 H7 119.9 . . ?
C7 C8 H8 120.1 . . ?
C9 C8 C7 119.9(3) . . ?
C9 C8 H8 120.1 . . ?
C8 C9 H9 119.2 . . ?
C8 C9 C10 121.5(2) . . ?
C10 C9 H9 119.2 . . ?
C9 C10 C5 118.2(2) . . ?
C9 C10 C11 122.78(19) . . ?
C11 C10 C5 119.0(2) . . ?
C2 C11 C10 119.59(19) . . ?
C2 C11 C12 119.6(2) . . ?
C10 C11 C12 120.66(19) . . ?
N1 C12 C11 111.79(18) . . ?
N1 C12 C13 122.95(19) . . ?
C13 C12 C11 125.3(2) . . ?
C12 C13 C14 125.6(2) . . ?
C22 C13 C12 115.5(2) . . ?
C22 C13 C14 118.89(19) . . ?
C15 C14 C13 125.4(2) . . ?
C15 C14 C19 116.2(2) . . ?
C19 C14 C13 118.44(19) . . ?
C14 C15 H15 119.2 . . ?
C16 C15 C14 121.7(2) . . ?
C16 C15 H15 119.2 . . ?
C15 C16 H16 119.3 . . ?
C15 C16 C17 121.4(2) . . ?
C17 C16 H16 119.3 . . ?
C16 C17 H17 120.7 . . ?
C18 C17 C16 118.6(2) . . ?
C18 C17 H17 120.7 . . ?
C17 C18 H18 119.3 . . ?
C17 C18 C19 121.3(2) . . ?
C19 C18 H18 119.3 . . ?
C14 C19 C20 120.1(2) . . ?
C18 C19 C14 120.6(2) . . ?
C18 C19 C20 119.3(2) . . ?
C19 C20 H20 119.3 . . ?
C21 C20 C19 121.5(2) . . ?
C21 C20 H20 119.3 . . ?
C20 C21 H21 119.4 . . ?
C20 C21 C22 121.2(2) . . ?
C22 C21 H21 119.4 . . ?
C13 C22 C21 119.4(2) . . ?
C23 C22 C13 120.67(19) . . ?
C23 C22 C21 119.92(19) . . ?
C22 C23 C31 118.19(19) . . ?
C24 C23 C22 118.43(19) . . ?
C24 C23 C31 123.1(2) . . ?
N1 C24 C23 121.2(2) . . ?
N1 C24 C25 113.65(19) . . ?
C23 C24 C25 125.2(2) . . ?
C26 C25 C24 123.7(2) . . ?
C26 C25 C30 118.0(2) . . ?
C30 C25 C24 118.3(2) . . ?
C25 C26 H26 119.6 . . ?
C27 C26 C25 120.7(2) . . ?
C27 C26 H26 119.6 . . ?
C26 C27 H27 119.7 . . ?
C28 C27 C26 120.7(3) . . ?
C28 C27 H27 119.7 . . ?
C27 C28 H28 120.3 . . ?
C27 C28 C29 119.3(2) . . ?
C29 C28 H28 120.3 . . ?
C28 C29 H29 119.9 . . ?
C30 C29 C28 120.2(3) . . ?
C30 C29 H29 119.9 . . ?
C25 C30 H30 119.4 . . ?
C29 C30 C25 121.1(2) . . ?
C29 C30 H30 119.4 . . ?
C32 C31 C23 122.3(2) . . ?
C32 C31 C36 118.8(2) . . ?
C36 C31 C23 118.8(2) . . ?
C31 C32 H32 120.0 . . ?
C31 C32 C33 120.0(3) . . ?
C33 C32 H32 120.0 . . ?
C32 C33 H33 119.8 . . ?
C34 C33 C32 120.4(3) . . ?
C34 C33 H33 119.8 . . ?
C33 C34 H34 120.0 . . ?
C35 C34 C33 120.0(3) . . ?
C35 C34 H34 120.0 . . ?
C34 C35 H35 119.9 . . ?
C34 C35 C36 120.1(3) . . ?
C36 C35 H35 119.9 . . ?
C31 C36 H36 119.7 . . ?
C35 C36 C31 120.6(3) . . ?
C35 C36 H36 119.7 . . ?

loop_
_geom_bond_atom_site_label_1
_geom_bond_atom_site_label_2
_geom_bond_distance
_geom_bond_site_symmetry_2
_geom_bond_publ_flag
O1 C1 1.205(3) . ?
N1 C12 1.327(3) . ?
N1 C24 1.360(3) . ?
C1 H1 0.9500 . ?
C1 C2 1.473(3) . ?
C2 C3 1.416(3) . ?
C2 C11 1.390(3) . ?
C3 H3 0.9500 . ?
C3 C4 1.352(4) . ?
C4 H4 0.9500 . ?
C4 C5 1.422(4) . ?
C5 C6 1.414(4) . ?
C5 C10 1.424(3) . ?
C6 H6 0.9500 . ?
C6 C7 1.359(4) . ?
C7 H7 0.9500 . ?
C7 C8 1.409(4) . ?
C8 H8 0.9500 . ?
C8 C9 1.364(4) . ?
C9 H9 0.9500 . ?
C9 C10 1.415(3) . ?
C10 C11 1.424(3) . ?
C11 C12 1.505(3) . ?
C12 C13 1.425(3) . ?
C13 C14 1.464(3) . ?
C13 C22 1.424(3) . ?
C14 C15 1.414(3) . ?
C14 C19 1.419(3) . ?
C15 H15 0.9500 . ?
C15 C16 1.369(4) . ?
C16 H16 0.9500 . ?
C16 C17 1.391(3) . ?
C17 H17 0.9500 . ?
C17 C18 1.366(4) . ?
C18 H18 0.9500 . ?
C18 C19 1.401(3) . ?
C19 C20 1.427(3) . ?
C20 H20 0.9500 . ?
C20 C21 1.341(4) . ?
C21 H21 0.9500 . ?
C21 C22 1.438(3) . ?
C22 C23 1.417(3) . ?
C23 C24 1.386(3) . ?
C23 C31 1.497(3) . ?
C24 C25 1.485(3) . ?
C25 C26 1.392(3) . ?
C25 C30 1.396(3) . ?
C26 H26 0.9500 . ?
C26 C27 1.383(4) . ?
C27 H27 0.9500 . ?
C27 C28 1.380(4) . ?
C28 H28 0.9500 . ?
C28 C29 1.384(4) . ?
C29 H29 0.9500 . ?
C29 C30 1.381(4) . ?
C30 H30 0.9500 . ?
C31 C32 1.388(4) . ?
C31 C36 1.393(4) . ?
C32 H32 0.9500 . ?
C32 C33 1.396(4) . ?
C33 H33 0.9500 . ?
C33 C34 1.377(5) . ?
C34 H34 0.9500 . ?
C34 C35 1.373(5) . ?
C35 H35 0.9500 . ?
C35 C36 1.388(4) . ?
C36 H36 0.9500 . ?
